data_4316347
loop_
_publ_author_name
'May Nyman'
'Mark A. Rodriguez'
'Charles F. Campana'

_publ_contact_author_address
; 
PO Box 5800
Sandia National Laboratories
Albuquerque, New Mexico  87185  USA
;
_publ_contact_author_email mdnyman@sandia.gov
_publ_contact_author_fax 1-505-844-9781
_publ_contact_author_name 'May Nyman'
_publ_contact_author_phone 1-505-284-4484
_publ_section_title
;
 Self-Assembly of Alkali-Uranyl-Peroxide Clusters
;
_journal_name_full 'Inorganic Chemistry'
_journal_page_first 7748
_journal_page_last 7755
_journal_paper_doi 10.1021/ic1005192
_journal_volume 49
_journal_year 2010
_chemical_formula_moiety 'O8 U, 10(H2 O), 4(Li)'
_chemical_formula_sum 'H20 Li4 O18 U'
_chemical_formula_weight 573.95
_chemical_name_common 'Lithium uranyl triperoxide decahydrate'
_chemical_name_systematic
;
 ?
;
_space_group_IT_number 60
_symmetry_cell_setting orthorhombic
_symmetry_space_group_name_Hall '-P 2n 2ab'
_symmetry_space_group_name_H-M 'P b c n'
_atom_sites_solution_hydrogens geom
_atom_sites_solution_primary direct
_atom_sites_solution_secondary difmap
_audit_creation_method SHELXL-97
_cell_angle_alpha 90.00
_cell_angle_beta 90.00
_cell_angle_gamma 90.00
_cell_formula_units_Z 4
_cell_length_a 13.1179(14)
_cell_length_b 9.2359(10)
_cell_length_c 12.8958(14)
_cell_measurement_reflns_used 100
_cell_measurement_temperature 183(2)
_cell_measurement_theta_max 26.39
_cell_measurement_theta_min 1.00
_cell_volume 1562.4(3)
_computing_structure_refinement 'SHELXL-97 (Sheldrick, 1997)'
_computing_structure_solution 'SHELXS-97 (Sheldrick, 1990)'
_diffrn_ambient_temperature 183(2)
_diffrn_measured_fraction_theta_full 1.000
_diffrn_measured_fraction_theta_max 1.000
_diffrn_measurement_device_type 'CCD area detector'
_diffrn_measurement_method multi-scan
_diffrn_radiation_monochromator graphite
_diffrn_radiation_source 'fine-focus sealed tube'
_diffrn_radiation_type MoK\a
_diffrn_radiation_wavelength 0.71073
_diffrn_reflns_av_R_equivalents 0.0271
_diffrn_reflns_av_sigmaI/netI 0.0167
_diffrn_reflns_limit_h_max 16
_diffrn_reflns_limit_h_min -16
_diffrn_reflns_limit_k_max 11
_diffrn_reflns_limit_k_min -11
_diffrn_reflns_limit_l_max 16
_diffrn_reflns_limit_l_min -16
_diffrn_reflns_number 11443
_diffrn_reflns_theta_full 26.39
_diffrn_reflns_theta_max 26.39
_diffrn_reflns_theta_min 2.70
_diffrn_standards_decay_% <2%
_diffrn_standards_interval_count 0
_diffrn_standards_interval_time 0
_diffrn_standards_number 0
_exptl_absorpt_coefficient_mu 10.473
_exptl_absorpt_correction_T_max 0.9257
_exptl_absorpt_correction_T_min 0.8804
_exptl_absorpt_correction_type empirical
_exptl_absorpt_process_details SADABS
_exptl_crystal_colour yellow
_exptl_crystal_density_diffrn 2.44
_exptl_crystal_density_method 'not measured'
_exptl_crystal_description irregular
_exptl_crystal_F_000 248
_exptl_crystal_size_max 0.05
_exptl_crystal_size_mid 0.05
_exptl_crystal_size_min 0.03
_refine_diff_density_max 0.441
_refine_diff_density_min -0.953
_refine_diff_density_rms 0.111
_refine_ls_extinction_method none
_refine_ls_goodness_of_fit_ref 1.061
_refine_ls_hydrogen_treatment mixed
_refine_ls_matrix_type full
_refine_ls_number_parameters 145
_refine_ls_number_reflns 1604
_refine_ls_number_restraints 0
_refine_ls_restrained_S_all 1.061
_refine_ls_R_factor_all 0.0215
_refine_ls_R_factor_gt 0.0153
_refine_ls_shift/su_max 0.001
_refine_ls_shift/su_mean 0.000
_refine_ls_structure_factor_coef Fsqd
_refine_ls_weighting_details 'calc w=1/[\s^2^(Fo^2^)+(0.0176P)^2^+0.5534P] where P=(Fo^2^+2Fc^2^)/3'
_refine_ls_weighting_scheme calc
_refine_ls_wR_factor_gt 0.0335
_refine_ls_wR_factor_ref 0.0360
_reflns_number_gt 1330
_reflns_number_total 1604
_reflns_threshold_expression >2sigma(I)
_cod_data_source_file ic1005192_si_001.cif
_cod_data_source_block 10dc221p
_cod_original_formula_sum 'H20 Li4 O18 U1'
_cod_database_code 4316347

loop_
_symmetry_equiv_pos_as_xyz
'x, y, z'
'-x+1/2, -y+1/2, z+1/2'
'-x, y, -z+1/2'
'x+1/2, -y+1/2, -z'
'-x, -y, -z'
'x-1/2, y-1/2, -z-1/2'
'x, -y, z-1/2'
'-x-1/2, y-1/2, z'

loop_
_atom_site_label
_atom_site_type_symbol
_atom_site_fract_x
_atom_site_fract_y
_atom_site_fract_z
_atom_site_U_iso_or_equiv
_atom_site_adp_type
_atom_site_occupancy
_atom_site_symmetry_multiplicity
_atom_site_calc_flag
_atom_site_refinement_flags
_atom_site_disorder_assembly
_atom_site_disorder_group
O6 O 0.6783(2) 0.4014(3) 0.5020(2) 0.0222(6) Uani 1 1 d . . .
U1 U 0.5000 0.557723(14) 0.7500 0.00805(6) Uani 1 2 d S . .
O1 O 0.55691(16) 0.7936(2) 0.74704(14) 0.0154(4) Uani 1 1 d . . .
O2 O 0.67064(19) 0.9076(3) 0.89670(18) 0.0147(5) Uani 1 1 d . . .
O3 O 0.52379(15) 0.5555(2) 0.60895(17) 0.0126(5) Uani 1 1 d . . .
O4 O 0.38173(16) 0.3726(2) 0.72974(14) 0.0142(5) Uani 1 1 d . . .
O5 O 0.55170(18) 0.9964(3) 0.59970(18) 0.0157(5) Uani 1 1 d . . .
O7 O 0.2876(2) 0.1705(3) 0.84895(18) 0.0162(5) Uani 1 1 d . . .
O8 O 0.61573(18) 0.7368(2) 0.4576(2) 0.0146(5) Uani 1 1 d . . .
O9 O 0.32958(15) 0.5146(2) 0.71247(16) 0.0135(4) Uani 1 1 d . . .
Li1 Li 0.5837(4) 1.0596(5) 0.9558(4) 0.0190(12) Uani 1 1 d . . .
Li2 Li 0.7400(4) 0.7868(5) 1.0070(4) 0.0184(12) Uani 1 1 d . . .
H8B H 0.584(3) 0.695(4) 0.492(3) 0.017(11) Uiso 1 1 d . . .
H5B H 0.597(3) 1.048(4) 0.620(3) 0.018(10) Uiso 1 1 d . . .
H7A H 0.308(3) 0.222(4) 0.814(3) 0.023(12) Uiso 1 1 d . . .
H2A H 0.640(3) 0.876(4) 0.859(3) 0.024(12) Uiso 1 1 d . . .
H7B H 0.256(3) 0.126(4) 0.823(3) 0.024(13) Uiso 1 1 d . . .
H8A H 0.609(3) 0.705(4) 0.401(3) 0.027(11) Uiso 1 1 d . . .
H5A H 0.555(3) 0.934(4) 0.639(3) 0.038(13) Uiso 1 1 d . . .
H2B H 0.719(3) 0.943(4) 0.860(3) 0.032(12) Uiso 1 1 d . . .
H6A H 0.639(3) 0.427(4) 0.539(3) 0.021(11) Uiso 1 1 d . . .
H6B H 0.660(3) 0.416(4) 0.446(3) 0.038(13) Uiso 1 1 d . . .

loop_
_atom_site_aniso_label
_atom_site_aniso_U_11
_atom_site_aniso_U_22
_atom_site_aniso_U_33
_atom_site_aniso_U_23
_atom_site_aniso_U_13
_atom_site_aniso_U_12
O6 0.0222(14) 0.0301(15) 0.0142(13) -0.0003(11) 0.0015(12) 0.0114(11)
U1 0.00826(9) 0.00857(9) 0.00732(8) 0.000 -0.00014(7) 0.000
O1 0.0130(11) 0.0130(10) 0.0204(11) 0.0006(9) 0.0009(10) -0.0006(8)
O2 0.0127(12) 0.0173(12) 0.0143(12) -0.0015(10) -0.0006(11) -0.0024(10)
O3 0.0122(11) 0.0172(12) 0.0084(10) -0.0001(8) 0.0007(8) -0.0024(8)
O4 0.0145(11) 0.0092(10) 0.0187(12) 0.0009(8) -0.0008(9) 0.0019(9)
O5 0.0157(12) 0.0153(12) 0.0162(12) 0.0016(10) -0.0012(10) -0.0045(11)
O7 0.0173(13) 0.0166(13) 0.0148(12) 0.0010(11) -0.0010(11) -0.0054(11)
O8 0.0184(12) 0.0113(11) 0.0140(12) 0.0007(10) 0.0015(11) -0.0029(10)
O9 0.0137(11) 0.0107(10) 0.0160(10) -0.0005(9) -0.0012(9) 0.0023(9)
Li1 0.020(3) 0.020(3) 0.018(3) 0.002(2) 0.004(2) -0.004(2)
Li2 0.015(3) 0.021(3) 0.019(3) -0.003(2) 0.004(2) 0.002(2)

loop_
_atom_type_symbol
_atom_type_description
_atom_type_scat_dispersion_real
_atom_type_scat_dispersion_imag
_atom_type_scat_source
Li Li -0.0003 0.0001 'International Tables Vol C Tables 4.2.6.8 and 6.1.1.4'
H H 0.0000 0.0000 'International Tables Vol C Tables 4.2.6.8 and 6.1.1.4'
O O 0.0106 0.0060 'International Tables Vol C Tables 4.2.6.8 and 6.1.1.4'
U U -9.6767 9.6646 'International Tables Vol C Tables 4.2.6.8 and 6.1.1.4'

loop_
_geom_angle_atom_site_label_1
_geom_angle_atom_site_label_2
_geom_angle_atom_site_label_3
_geom_angle
_geom_angle_site_symmetry_1
_geom_angle_site_symmetry_3
_geom_angle_publ_flag
O3 U1 O3 178.71(12) 3_656 . ?
O3 U1 O1 94.69(8) 3_656 . ?
O3 U1 O1 86.53(7) . . ?
O3 U1 O1 86.53(7) 3_656 3_656 ?
O3 U1 O1 94.69(7) . 3_656 ?
O1 U1 O1 37.88(10) . 3_656 ?
O3 U1 O9 87.44(8) 3_656 3_656 ?
O3 U1 O9 92.33(8) . 3_656 ?
O1 U1 O9 81.57(7) . 3_656 ?
O1 U1 O9 118.09(7) 3_656 3_656 ?
O3 U1 O9 92.33(8) 3_656 . ?
O3 U1 O9 87.44(8) . . ?
O1 U1 O9 118.09(7) . . ?
O1 U1 O9 81.57(7) 3_656 . ?
O9 U1 O9 160.27(10) 3_656 . ?
O3 U1 O4 89.40(8) 3_656 . ?
O3 U1 O4 89.64(8) . . ?
O1 U1 O4 155.60(8) . . ?
O1 U1 O4 118.78(7) 3_656 . ?
O9 U1 O4 122.70(7) 3_656 . ?
O9 U1 O4 37.59(7) . . ?
O3 U1 O4 89.64(7) 3_656 3_656 ?
O3 U1 O4 89.40(8) . 3_656 ?
O1 U1 O4 118.78(7) . 3_656 ?
O1 U1 O4 155.60(8) 3_656 3_656 ?
O9 U1 O4 37.59(7) 3_656 3_656 ?
O9 U1 O4 122.70(7) . 3_656 ?
O4 U1 O4 85.23(10) . 3_656 ?
O1 O1 U1 71.06(5) 3_656 . ?
Li1 O2 Li2 112.5(2) . . ?
O9 O4 U1 71.13(11) . . ?
Li1 O5 Li1 85.9(2) 7_575 3_656 ?
Li1 O8 Li2 108.4(3) 7_575 2_664 ?
O4 O9 U1 71.28(11) . . ?
O8 Li1 O2 125.2(3) 7_576 . ?
O8 Li1 O5 106.9(3) 7_576 7_576 ?
O2 Li1 O5 107.5(3) . 7_576 ?
O8 Li1 O5 118.8(3) 7_576 3_656 ?
O2 Li1 O5 99.7(3) . 3_656 ?
O5 Li1 O5 94.1(2) 7_576 3_656 ?
O8 Li1 Li1 124.6(4) 7_576 5_677 ?
O2 Li1 Li1 110.1(3) . 5_677 ?
O5 Li1 Li1 47.49(18) 7_576 5_677 ?
O5 Li1 Li1 46.56(18) 3_656 5_677 ?
O8 Li1 Li2 36.67(16) 7_576 8_765 ?
O2 Li1 Li2 97.5(2) . 8_765 ?
O5 Li1 Li2 97.6(2) 7_576 8_765 ?
O5 Li1 Li2 155.3(3) 3_656 8_765 ?
Li1 Li1 Li2 140.1(3) 5_677 8_765 ?
O8 Li1 Li2 127.2(3) 7_576 . ?
O2 Li1 Li2 34.34(15) . . ?
O5 Li1 Li2 75.22(19) 7_576 . ?
O5 Li1 Li2 113.5(2) 3_656 . ?
Li1 Li1 Li2 96.3(3) 5_677 . ?
Li2 Li1 Li2 90.60(15) 8_765 . ?
O6 Li2 O7 98.0(3) 7_566 5_667 ?
O6 Li2 O8 106.8(3) 7_566 2_665 ?
O7 Li2 O8 120.2(3) 5_667 2_665 ?
O6 Li2 O2 106.6(3) 7_566 . ?
O7 Li2 O2 118.6(3) 5_667 . ?
O8 Li2 O2 105.1(2) 2_665 . ?
O6 Li2 Li1 72.74(19) 7_566 8_755 ?
O7 Li2 Li1 118.0(2) 5_667 8_755 ?
O8 Li2 Li1 34.95(14) 2_665 8_755 ?
O2 Li2 Li1 122.9(2) . 8_755 ?
O6 Li2 Li1 114.9(2) 7_566 . ?
O7 Li2 Li1 85.4(2) 5_667 . ?
O8 Li2 Li1 127.0(2) 2_665 . ?
O2 Li2 Li1 33.16(14) . . ?
Li1 Li2 Li1 155.0(2) 8_755 . ?

loop_
_geom_bond_atom_site_label_1
_geom_bond_atom_site_label_2
_geom_bond_distance
_geom_bond_site_symmetry_2
_geom_bond_publ_flag
O6 Li2 1.919(6) 7_565 ?
U1 O3 1.846(2) 3_656 ?
U1 O3 1.846(2) . ?
U1 O1 2.303(2) . ?
U1 O1 2.303(2) 3_656 ?
U1 O9 2.322(2) 3_656 ?
U1 O9 2.322(2) . ?
U1 O4 2.324(2) . ?
U1 O4 2.324(2) 3_656 ?
O1 O1 1.495(4) 3_656 ?
O2 Li1 1.962(6) . ?
O2 Li2 2.024(6) . ?
O4 O9 1.497(3) . ?
O5 Li1 1.972(6) 7_575 ?
O5 Li1 2.002(6) 3_656 ?
O7 Li2 1.933(5) 5_667 ?
O8 Li1 1.927(5) 7_575 ?
O8 Li2 2.008(5) 2_664 ?
Li1 O8 1.927(5) 7_576 ?
Li1 O5 1.972(6) 7_576 ?
Li1 O5 2.002(6) 3_656 ?
Li1 Li1 2.709(11) 5_677 ?
Li1 Li2 3.191(7) 8_765 ?
Li1 Li2 3.315(7) . ?
Li2 O6 1.919(6) 7_566 ?
Li2 O7 1.933(5) 5_667 ?
Li2 O8 2.008(5) 2_665 ?
Li2 Li1 3.191(7) 8_755 ?
